data_1538366
loop_
_publ_author_name
'Niinisto, L.'
'Toivonen, J.'
'Valkonen, J.'

_publ_section_title
;
 Uranyl(VI) compounds. I. The crystal structure of ammonium uranyl sulfate
 dihydrate, (N H4)2 U O2 (S O4)2 (H2 O)2
;
_journal_name_full 'Acta Chemica Scandinavica, Series A: (28,1974-)'
_journal_page_first 647
_journal_page_last 651
_journal_volume 32
_journal_year 1978
_chemical_formula_sum 'H12 N2 O12 S2 U'
_chemical_name_systematic '(N H4)2 U O2 (S O4)2 (H2 O)2'
_space_group_IT_number 14
_symmetry_space_group_name_Hall '-P 2ybc'
_symmetry_space_group_name_H-M 'P 1 21/c 1'
_cell_angle_alpha 90
_cell_angle_beta 102.25
_cell_angle_gamma 90
_cell_formula_units_Z 4
_cell_length_a 7.783
_cell_length_b 7.403
_cell_length_c 20.918
_cell_volume 1177.802
_citation_journal_id_ASTM ACAPCT
_cod_data_source_file Niinisto_ACAPCT_1978_251.cif
_cod_data_source_block H12N2O12S2U1
_cod_original_formula_sum 'H12 N2 O12 S2 U1'
_cod_database_code 1538366

loop_
_symmetry_equiv_pos_as_xyz
x,y,z
-x,y+1/2,-z+1/2
-x,-y,-z
x,-y-1/2,z-1/2

loop_
_atom_site_label
_atom_site_type_symbol
_atom_site_fract_x
_atom_site_fract_y
_atom_site_fract_z
_atom_site_occupancy
_atom_site_U_iso_or_equiv
O12 O-2 0.7598 0.1996 0.4336 1 0.0
O3 O-2 0.4009 0.2562 0.4741 1 0.0
O9 O-2 0.2097 0.5977 0.2068 1 0.0
N1 N-3 0.6517 0.7293 0.2964 1 0.0
S2 S+6 0.1432 0.727 0.2477 1 0.0
O6 O-2 0.677 0.5984 0.4316 1 0.0
O2 O-2 0.0423 0.4176 0.4151 1 0.0
O4 O-2 0.369 0.6325 0.44 1 0.0
O10 O-2 0.2453 0.8926 0.2598 1 0.0
O11 O-2 0.2205 0.0495 0.3774 1 0.0
U1 U+6 0.2306 0.3892 0.3772 1 0.0
O5 O-2 0.535 0.8914 0.4222 1 0.0
O8 O-2 0.0437 0.275 0.2831 1 0.0
O1 O-2 0.4144 0.3612 0.3371 1 0.0
O7 O-2 0.1381 0.6475 0.3127 1 0.0
S1 S+6 0.5489 0.7161 0.4545 1 0.0
N2 N-3 0.9788 0.8422 0.4455 1 0.0
